data_4321431
loop_
_publ_author_name
'N\'uria Duran'
'William Clegg'
'Lourdes Cucurull-S\'anchez'
'Robert A. Coxall'
'Hermas R. Jim\'enez'
'Jos\'e-Mar\'ia Moratal'
'Francesc Lloret'
'Pilar Gonz\'alez-Duarte'

_publ_section_title
;
 Unprecedented Stabilization of Cobalt(II) in a Tetrahedral S2O2
 Environment: The Use of a Redox-Noninnocent Ligand
;
_journal_name_full 'Inorganic Chemistry'
_journal_page_first 4821
_journal_page_last 4832
_journal_paper_doi 10.1021/ic000223q
_journal_volume 39
_journal_year 2000
_chemical_formula_sum 'C22 H30 N Na O5 S2 Zn'
_chemical_formula_weight 540.95
_chemical_name_systematic
;
 ?
;
_space_group_IT_number 19
_symmetry_cell_setting orthorhombic
_symmetry_space_group_name_Hall 'P 2ac 2ab'
_symmetry_space_group_name_H-M 'P 21 21 21'
_atom_sites_solution_hydrogens 'All H geom except water hydrogens H1, H2'
_atom_sites_solution_primary direct
_atom_sites_solution_secondary difmap
_audit_creation_method SHELXL
_cell_angle_alpha 90.00
_cell_angle_beta 90.00
_cell_angle_gamma 90.00
_cell_formula_units_Z 4
_cell_length_a 7.8669(10)
_cell_length_b 14.358(2)
_cell_length_c 21.503(3)
_cell_measurement_reflns_used 7668
_cell_measurement_temperature 160(2)
_cell_measurement_theta_max 25.39
_cell_measurement_theta_min 2.36
_cell_volume 2428.8(6)
_computing_cell_refinement 'local programs'
_computing_data_collection 'Siemens SMART'
_computing_data_reduction 'Siemens SAINT'
_computing_structure_refinement 'SHELXL-93 (Sheldrick, 1993)'
_computing_structure_solution 'SHELXS-86 (Sheldrick, 1990)'
_diffrn_ambient_temperature 160(2)
_diffrn_measurement_device 'Siemens SMART CCD diffractometer'
_diffrn_measurement_method '\w rotation with narrow frames'
_diffrn_radiation_monochromator graphite
_diffrn_radiation_source 'fine-focus sealed tube'
_diffrn_radiation_type MoK\a
_diffrn_radiation_wavelength 0.71073
_diffrn_reflns_av_R_equivalents 0.0463
_diffrn_reflns_av_sigmaI/netI 0.0421
_diffrn_reflns_limit_h_max 9
_diffrn_reflns_limit_h_min -9
_diffrn_reflns_limit_k_max 11
_diffrn_reflns_limit_k_min -17
_diffrn_reflns_limit_l_max 22
_diffrn_reflns_limit_l_min -25
_diffrn_reflns_number 10470
_diffrn_reflns_theta_max 25.50
_diffrn_reflns_theta_min 1.71
_exptl_absorpt_coefficient_mu 1.234
_exptl_absorpt_correction_T_max 0.52322
_exptl_absorpt_correction_T_min 0.41724
_exptl_absorpt_correction_type empirical
_exptl_crystal_colour Colourless
_exptl_crystal_density_diffrn 1.479
_exptl_crystal_description Block
_exptl_crystal_F_000 1128
_exptl_crystal_size_max 0.62
_exptl_crystal_size_mid 0.20
_exptl_crystal_size_min 0.20
_refine_diff_density_max 0.238
_refine_diff_density_min -0.384
_refine_diff_density_rms 0.058
_refine_ls_abs_structure_details 'Flack H D (1983), Acta Cryst. A39, 876-881'
_refine_ls_abs_structure_Flack 0.028(12)
_refine_ls_extinction_method none
_refine_ls_goodness_of_fit_all 1.101
_refine_ls_goodness_of_fit_obs 1.106
_refine_ls_matrix_type full
_refine_ls_number_parameters 299
_refine_ls_number_reflns 4040
_refine_ls_number_restraints 1
_refine_ls_restrained_S_all 1.101
_refine_ls_restrained_S_obs 1.106
_refine_ls_R_factor_all 0.0370
_refine_ls_R_factor_obs 0.0335
_refine_ls_shift/esd_max 0.001
_refine_ls_shift/esd_mean 0.000
_refine_ls_structure_factor_coef Fsqd
_refine_ls_weighting_details 'w=1/[\s^2^(Fo^2^)+(0.0198P)^2^+2.3107P] where P=(Fo^2^+2Fc^2^)/3'
_refine_ls_weighting_scheme calc
_refine_ls_wR_factor_all 0.0752
_refine_ls_wR_factor_obs 0.0733
_reflns_number_observed 3822
_reflns_number_total 4040
_reflns_observed_criterion >2sigma(I)
_cod_data_source_file ic000223q_1.cif
_cod_data_source_block compound2
_cod_depositor_comments
;
The following automatic conversions were performed:

'_refine_ls_weighting_scheme' value 'calc
w=1/[\s^2^(Fo^2^)+(0.0198P)^2^+2.3107P] where P=(Fo^2^+2Fc^2^)/3' was
changed to 'calc'. New tag '_refine_ls_weighting_details' was
created. The value of the new tag was set to
'w=1/[\s^2^(Fo^2^)+(0.0198P)^2^+2.3107P] where P=(Fo^2^+2Fc^2^)/3'.

Automatic conversion script
Id: cif_fix_values 3143 2015-03-26 13:38:13Z robertas 
;
_cod_original_cell_volume 2428.8(5)
_cod_database_code 4321431

loop_
_symmetry_equiv_pos_as_xyz
'x, y, z'
'-x+1/2, -y, z+1/2'
'-x, y+1/2, -z+1/2'
'x+1/2, -y+1/2, -z'

loop_
_atom_site_aniso_label
_atom_site_aniso_U_11
_atom_site_aniso_U_22
_atom_site_aniso_U_33
_atom_site_aniso_U_23
_atom_site_aniso_U_13
_atom_site_aniso_U_12
Zn 0.0246(2) 0.0255(2) 0.0264(2) -0.0020(2) 0.0035(2) -0.0029(2)
S1 0.0313(5) 0.0335(5) 0.0276(5) -0.0038(4) -0.0015(4) -0.0070(5)
C11 0.024(2) 0.025(2) 0.031(2) -0.002(2) 0.003(2) 0.003(2)
C12 0.030(2) 0.039(2) 0.026(2) -0.001(2) -0.002(2) 0.004(2)
C13 0.043(2) 0.044(3) 0.025(2) 0.009(2) 0.009(2) 0.012(2)
C14 0.037(2) 0.032(2) 0.043(3) 0.007(2) 0.009(2) 0.001(2)
C15 0.028(2) 0.034(2) 0.033(2) 0.003(2) 0.000(2) -0.001(2)
C16 0.021(2) 0.029(2) 0.025(2) 0.000(2) 0.0027(14) 0.004(2)
C17 0.022(2) 0.027(2) 0.031(2) -0.002(2) 0.003(2) 0.002(2)
O11 0.0359(15) 0.038(2) 0.0220(14) 0.0010(11) 0.0004(11) -0.0148(12)
O12 0.0340(15) 0.040(2) 0.0366(15) -0.0004(14) -0.0081(12) -0.0154(12)
S2 0.0208(4) 0.0263(5) 0.0372(5) 0.0009(4) 0.0008(4) 0.0014(4)
C21 0.023(2) 0.028(2) 0.021(2) 0.0005(15) -0.0040(14) 0.0023(15)
C22 0.032(2) 0.021(2) 0.032(2) 0.000(2) 0.006(2) 0.005(2)
C23 0.034(2) 0.026(2) 0.041(2) -0.001(2) 0.003(2) -0.003(2)
C24 0.023(2) 0.035(2) 0.028(2) 0.000(2) 0.0027(15) -0.005(2)
C25 0.028(2) 0.025(2) 0.023(2) -0.0033(14) -0.001(2) 0.003(2)
C26 0.023(2) 0.022(2) 0.019(2) 0.0000(14) -0.0009(15) -0.0019(15)
C27 0.018(2) 0.026(2) 0.023(2) -0.0007(15) -0.0047(14) 0.002(2)
O21 0.0329(14) 0.0211(14) 0.031(2) -0.0029(11) 0.0087(11) -0.0013(12)
O22 0.0249(13) 0.0249(14) 0.0329(15) -0.0054(12) 0.0039(11) 0.0035(11)
Na 0.0261(7) 0.0254(7) 0.0280(8) -0.0024(6) 0.0000(6) 0.0019(6)
N 0.026(2) 0.032(2) 0.026(2) 0.0010(13) -0.0004(14) -0.0006(14)
C311 0.035(2) 0.037(2) 0.028(2) 0.007(2) 0.004(2) -0.007(2)
C312 0.039(2) 0.047(3) 0.032(2) 0.006(2) 0.007(2) 0.001(2)
C321 0.023(2) 0.034(2) 0.058(3) -0.005(2) -0.001(2) 0.001(2)
C322 0.034(3) 0.040(3) 0.150(6) -0.021(3) 0.012(3) -0.003(2)
C331 0.030(2) 0.077(3) 0.025(2) -0.004(2) 0.000(2) -0.004(3)
C332 0.058(3) 0.127(5) 0.021(2) -0.002(2) 0.001(2) -0.013(4)
C341 0.043(2) 0.028(2) 0.039(2) 0.001(2) 0.011(2) 0.000(2)
C342 0.076(4) 0.052(3) 0.044(3) -0.013(2) 0.012(2) -0.030(3)
O3 0.032(2) 0.033(2) 0.037(2) -0.0027(12) 0.0045(13) 0.0047(12)

loop_
_atom_site_label
_atom_site_type_symbol
_atom_site_fract_x
_atom_site_fract_y
_atom_site_fract_z
_atom_site_U_iso_or_equiv
_atom_site_thermal_displace_type
_atom_site_occupancy
_atom_site_calc_flag
_atom_site_refinement_flags
_atom_site_disorder_group
Zn Zn 0.28508(5) 0.08577(3) 0.88812(2) 0.02549(11) Uani 1 d . .
S1 S 0.27446(12) 0.09116(7) 0.78329(4) 0.0308(2) Uani 1 d . .
C11 C 0.4119(4) 0.1829(3) 0.7613(2) 0.0267(8) Uani 1 d . .
C12 C 0.4049(5) 0.2033(3) 0.6970(2) 0.0316(9) Uani 1 d . .
H12 H 0.3259(5) 0.1703(3) 0.6719(2) 0.038 Uiso 1 calc R .
C13 C 0.5073(5) 0.2689(3) 0.6693(2) 0.0372(10) Uani 1 d . .
H13 H 0.5012(5) 0.2790(3) 0.6257(2) 0.045 Uiso 1 calc R .
C14 C 0.6193(5) 0.3202(3) 0.7053(2) 0.0375(10) Uani 1 d . .
H14 H 0.6909(5) 0.3658(3) 0.6869(2) 0.045 Uiso 1 calc R .
C15 C 0.6249(5) 0.3038(3) 0.7684(2) 0.0319(9) Uani 1 d . .
H15 H 0.6995(5) 0.3403(3) 0.7932(2) 0.038 Uiso 1 calc R .
C16 C 0.5255(4) 0.2355(3) 0.7979(2) 0.0253(8) Uani 1 d . .
C17 C 0.5556(4) 0.2285(3) 0.8674(2) 0.0267(8) Uani 1 d . .
O11 O 0.4772(3) 0.1696(2) 0.90119(11) 0.0318(6) Uani 1 d . .
O12 O 0.6592(3) 0.2832(2) 0.89156(13) 0.0367(6) Uani 1 d . .
S2 S 0.29905(13) -0.04359(6) 0.94924(4) 0.0281(2) Uani 1 d . .
C21 C 0.0767(4) -0.0656(2) 0.9558(2) 0.0238(8) Uani 1 d . .
C22 C 0.0315(5) -0.1599(3) 0.9563(2) 0.0284(9) Uani 1 d . .
H22 H 0.1182(5) -0.2055(3) 0.9518(2) 0.034 Uiso 1 calc R .
C23 C -0.1350(5) -0.1888(3) 0.9631(2) 0.0338(9) Uani 1 d . .
H23 H -0.1620(5) -0.2533(3) 0.9632(2) 0.041 Uiso 1 calc R .
C24 C -0.2622(5) -0.1228(3) 0.9699(2) 0.0286(9) Uani 1 d . .
H24 H -0.3773(5) -0.1417(3) 0.9744(2) 0.034 Uiso 1 calc R .
C25 C -0.2207(5) -0.0293(2) 0.96991(15) 0.0254(8) Uani 1 d . .
H25 H -0.3086(5) 0.0154(2) 0.97487(15) 0.031 Uiso 1 calc R .
C26 C -0.0529(4) 0.0015(2) 0.9629(2) 0.0212(8) Uani 1 d . .
C27 C -0.0273(4) 0.1054(2) 0.9652(2) 0.0226(8) Uani 1 d . .
O21 O 0.0968(3) 0.1442(2) 0.93635(11) 0.0285(6) Uani 1 d . .
O22 O -0.1295(3) 0.1522(2) 0.99699(11) 0.0276(6) Uani 1 d . .
Na Na 0.6007(2) 0.22049(10) 0.99778(6) 0.0265(3) Uani 1 d . .
N N 0.6907(4) 0.0177(2) 1.19388(14) 0.0280(7) Uani 1 d . .
C311 C 0.7964(5) 0.0510(3) 1.1390(2) 0.0335(9) Uani 1 d . .
H31A H 0.7237(5) 0.0507(3) 1.1014(2) 0.040 Uiso 1 calc R .
H31B H 0.8307(5) 0.1163(3) 1.1467(2) 0.040 Uiso 1 calc R .
C312 C 0.9552(5) -0.0057(3) 1.1253(2) 0.0397(10) Uani 1 d . .
H31C H 1.0177(19) 0.0230(11) 1.0909(9) 0.059 Uiso 1 calc R .
H31D H 0.9227(5) -0.0693(6) 1.1140(12) 0.059 Uiso 1 calc R .
H31E H 1.0276(17) -0.0072(16) 1.1624(5) 0.059 Uiso 1 calc R .
C321 C 0.5312(5) 0.0773(3) 1.1981(2) 0.0386(10) Uani 1 d . .
H32A H 0.4587(5) 0.0529(3) 1.2320(2) 0.046 Uiso 1 calc R .
H32B H 0.4668(5) 0.0711(3) 1.1588(2) 0.046 Uiso 1 calc R .
C322 C 0.5653(6) 0.1800(3) 1.2100(3) 0.075(2) Uani 1 d . .
H32C H 0.4574(7) 0.2142(5) 1.2103(18) 0.112 Uiso 1 calc R .
H32D H 0.6387(39) 0.2047(7) 1.1771(10) 0.112 Uiso 1 calc R .
H32E H 0.6218(43) 0.1874(4) 1.2503(8) 0.112 Uiso 1 calc R .
C331 C 0.7985(6) 0.0281(3) 1.2520(2) 0.0443(11) Uani 1 d . .
H33A H 0.8406(6) 0.0930(3) 1.2541(2) 0.053 Uiso 1 calc R .
H33B H 0.8987(6) -0.0132(3) 1.2482(2) 0.053 Uiso 1 calc R .
C332 C 0.7067(7) 0.0055(4) 1.3126(2) 0.069(2) Uani 1 d . .
H33C H 0.7842(17) 0.0151(26) 1.3477(2) 0.103 Uiso 1 calc R .
H33D H 0.6691(42) -0.0596(8) 1.3120(8) 0.103 Uiso 1 calc R .
H33E H 0.6077(29) 0.0464(18) 1.3172(9) 0.103 Uiso 1 calc R .
C341 C 0.6387(5) -0.0833(3) 1.1875(2) 0.0367(9) Uani 1 d . .
H34A H 0.5651(5) -0.0999(3) 1.2232(2) 0.044 Uiso 1 calc R .
H34B H 0.7420(5) -0.1225(3) 1.1900(2) 0.044 Uiso 1 calc R .
C342 C 0.5453(7) -0.1065(3) 1.1279(2) 0.0570(14) Uani 1 d . .
H34C H 0.5127(38) -0.1724(7) 1.1283(7) 0.086 Uiso 1 calc R .
H34D H 0.6197(16) -0.0944(22) 1.0923(2) 0.086 Uiso 1 calc R .
H34E H 0.4431(24) -0.0678(17) 1.1247(8) 0.086 Uiso 1 calc R .
O3 O 0.4219(4) 0.1174(2) 1.05174(14) 0.0339(7) Uani 1 d D .
H1 H 0.3469(49) 0.1454(31) 1.0644(20) 0.051 Uiso 1 d D .
H2 H 0.3797(58) 0.0773(28) 1.0335(20) 0.051 Uiso 1 d D .

loop_
_atom_type_symbol
_atom_type_description
_atom_type_scat_dispersion_real
_atom_type_scat_dispersion_imag
_atom_type_scat_source
C C 0.0033 0.0016 'International Tables Vol C Tables 4.2.6.8 and 6.1.1.4'
H H 0.0000 0.0000 'International Tables Vol C Tables 4.2.6.8 and 6.1.1.4'
O O 0.0106 0.0060 'International Tables Vol C Tables 4.2.6.8 and 6.1.1.4'
Na Na 0.0362 0.0249 'International Tables Vol C Tables 4.2.6.8 and 6.1.1.4'
S S 0.1246 0.1234 'International Tables Vol C Tables 4.2.6.8 and 6.1.1.4'
Zn Zn 0.2839 1.4301 'International Tables Vol C Tables 4.2.6.8 and 6.1.1.4'
N N 0.0061 0.0033 'International Tables Vol C Tables 4.2.6.8 and 6.1.1.4'

loop_
_geom_angle_atom_site_label_1
_geom_angle_atom_site_label_2
_geom_angle_atom_site_label_3
_geom_angle
_geom_angle_site_symmetry_1
_geom_angle_site_symmetry_3
_geom_angle_publ_flag
O11 Zn O21 103.92(11) . . ?
O11 Zn S1 98.70(8) . . ?
O21 Zn S1 118.52(8) . . ?
O11 Zn S2 112.48(8) . . ?
O21 Zn S2 94.53(8) . . ?
S1 Zn S2 127.30(4) . . ?
C11 S1 Zn 105.66(13) . . ?
C16 C11 C12 117.3(3) . . ?
C16 C11 S1 129.6(3) . . ?
C12 C11 S1 113.1(3) . . ?
C13 C12 C11 122.9(4) . . ?
C12 C13 C14 119.6(4) . . ?
C15 C14 C13 118.7(4) . . ?
C14 C15 C16 123.1(4) . . ?
C15 C16 C11 118.4(3) . . ?
C15 C16 C17 113.8(3) . . ?
C11 C16 C17 127.8(3) . . ?
O12 C17 O11 119.9(3) . . ?
O12 C17 C16 118.1(3) . . ?
O11 C17 C16 122.0(3) . . ?
O12 C17 Na 62.0(2) . . ?
O11 C17 Na 57.9(2) . . ?
C16 C17 Na 177.7(2) . . ?
C17 O11 Zn 134.6(2) . . ?
C17 O11 Na 95.5(2) . . ?
Zn O11 Na 128.59(12) . . ?
C17 O12 Na 91.9(2) . . ?
C21 S2 Zn 98.23(12) . . ?
C22 C21 C26 118.4(3) . . ?
C22 C21 S2 114.9(3) . . ?
C26 C21 S2 126.6(3) . . ?
C23 C22 C21 122.2(4) . . ?
C22 C23 C24 119.3(4) . . ?
C25 C24 C23 119.6(4) . . ?
C24 C25 C26 122.0(3) . . ?
C25 C26 C21 118.5(3) . . ?
C25 C26 C27 115.8(3) . . ?
C21 C26 C27 125.7(3) . . ?
O22 C27 O21 121.3(3) . . ?
O22 C27 C26 117.7(3) . . ?
O21 C27 C26 121.0(3) . . ?
O22 C27 Na 66.3(2) . 4_457 ?
O21 C27 Na 58.5(2) . 4_457 ?
C26 C27 Na 159.8(2) . 4_457 ?
C27 O21 Zn 129.3(2) . . ?
C27 O21 Na 94.4(2) . 4_457 ?
Zn O21 Na 129.57(13) . 4_457 ?
C27 O22 Na 144.4(2) . 1_455 ?
C27 O22 Na 87.3(2) . 4_457 ?
Na O22 Na 109.89(9) 1_455 4_457 ?
O22 Na O3 106.42(11) 1_655 . ?
O22 Na O21 110.79(10) 1_655 4_557 ?
O3 Na O21 102.15(11) . 4_557 ?
O22 Na O11 103.48(10) 1_655 . ?
O3 Na O11 89.62(11) . . ?
O21 Na O11 138.45(10) 4_557 . ?
O22 Na O12 88.70(9) 1_655 . ?
O3 Na O12 142.11(11) . . ?
O21 Na O12 104.47(10) 4_557 . ?
O11 Na O12 52.74(9) . . ?
O22 Na O22 159.43(9) 1_655 4_557 ?
O3 Na O22 90.28(10) . 4_557 ?
O21 Na O22 52.54(8) 4_557 4_557 ?
O11 Na O22 88.22(10) . 4_557 ?
O12 Na O22 85.04(9) . 4_557 ?
C341 N C331 108.7(3) . . ?
C341 N C321 108.8(3) . . ?
C331 N C321 110.8(3) . . ?
C341 N C311 112.3(3) . . ?
C331 N C311 107.6(3) . . ?
C321 N C311 108.7(3) . . ?
C312 C311 N 115.5(3) . . ?
N C321 C322 114.2(3) . . ?
N C331 C332 114.7(4) . . ?
N C341 C342 114.7(3) . . ?

loop_
_geom_bond_atom_site_label_1
_geom_bond_atom_site_label_2
_geom_bond_distance
_geom_bond_site_symmetry_2
_geom_bond_publ_flag
Zn O11 1.953(3) . ?
Zn O21 1.994(2) . ?
Zn S1 2.2571(10) . ?
Zn S2 2.2779(10) . ?
S1 C11 1.768(4) . ?
C11 C16 1.410(5) . ?
C11 C12 1.414(5) . ?
C12 C13 1.376(5) . ?
C13 C14 1.386(6) . ?
C14 C15 1.378(6) . ?
C15 C16 1.405(5) . ?
C16 C17 1.518(5) . ?
C17 O12 1.245(4) . ?
C17 O11 1.273(4) . ?
C17 Na 2.827(4) . ?
O11 Na 2.407(3) . ?
O12 Na 2.498(3) . ?
S2 C21 1.783(4) . ?
C21 C22 1.399(5) . ?
C21 C26 1.411(5) . ?
C22 C23 1.382(5) . ?
C23 C24 1.386(5) . ?
C24 C25 1.382(5) . ?
C25 C26 1.400(5) . ?
C26 C27 1.506(5) . ?
C27 O22 1.251(4) . ?
C27 O21 1.284(4) . ?
C27 Na 2.810(4) 4_457 ?
O21 Na 2.404(3) 4_457 ?
O22 Na 2.338(3) 1_455 ?
O22 Na 2.576(3) 4_457 ?
Na O22 2.338(3) 1_655 ?
Na O3 2.349(3) . ?
Na O21 2.404(3) 4_557 ?
Na O22 2.576(3) 4_557 ?
N C341 1.513(5) . ?
N C331 1.517(5) . ?
N C321 1.521(5) . ?
N C311 1.522(4) . ?
C311 C312 1.519(6) . ?
C321 C322 1.521(6) . ?
C331 C332 1.526(6) . ?
C341 C342 1.514(6) . ?
